data_4348065
loop_
_publ_author_name
'Hawes, Chris S.'
'Hamilton, Sophie E.'
'Hicks, Jamie'
'Knowles, Gregory P.'
'Chaffee, Alan L.'
'Turner, David R.'
'Batten, Stuart R.'

_publ_section_title
;
 Coordination Chemistry and Structural Dynamics of a Long and Flexible
 Piperazine-Derived Ligand.
;
_journal_issue 13
_journal_name_full 'Inorganic chemistry'
_journal_page_first 6692
_journal_page_last 6702
_journal_paper_doi 10.1021/acs.inorgchem.6b00933
_journal_volume 55
_journal_year 2016
_chemical_formula_moiety '0.5(C72 H80 Cd2 N12 O8)'
_chemical_formula_sum 'C36 H40 Cd N6 O4'
_chemical_formula_weight 733.14
_space_group_crystal_system monoclinic
_space_group_IT_number 15
_space_group_name_Hall '-C 2yc'
_space_group_name_H-M_alt 'C 1 2/c 1'
_atom_sites_solution_hydrogens geom
_atom_sites_solution_primary direct
_audit_creation_date 2015-06-13
_audit_creation_method
;
Olex2 1.2
(compiled 2015.01.26 svn.r3150 for OlexSys, GUI svn.r4998)
;
_cell_angle_alpha 90
_cell_angle_beta 116.98(3)
_cell_angle_gamma 90
_cell_formula_units_Z 4
_cell_length_a 22.074(4)
_cell_length_b 12.515(3)
_cell_length_c 13.367(3)
_cell_measurement_reflns_used 53825
_cell_measurement_temperature 100(2)
_cell_measurement_theta_max 27.97
_cell_measurement_theta_min 1.93
_cell_volume 3290.8(15)
_computing_cell_refinement 'XDS (Kabsch, 1993)'
_computing_data_collection 'BluIce (McPhillips, 2002)'
_computing_data_reduction 'XDS (Kabsch, 1993)'
_computing_molecular_graphics 'Olex2 (Dolomanov et al., 2009)'
_computing_publication_material 'Olex2 (Dolomanov et al., 2009)'
_computing_structure_refinement 'SHELXL-97 (Sheldrick, 1997)'
_computing_structure_solution 'SHELXS-97 (Sheldrick, 1997)'
_diffrn_ambient_temperature 100
_diffrn_measured_fraction_theta_full 0.999
_diffrn_measured_fraction_theta_max 0.994
_diffrn_measurement_device_type Synchrotron
_diffrn_measurement_method 'Phi Scan'
_diffrn_radiation_monochromator 'Silicon Double Crystal'
_diffrn_radiation_type Synchrotron
_diffrn_radiation_wavelength 0.7109
_diffrn_reflns_av_R_equivalents 0.0449
_diffrn_reflns_av_unetI/netI 0.0150
_diffrn_reflns_Laue_measured_fraction_full 0.999
_diffrn_reflns_Laue_measured_fraction_max 0.994
_diffrn_reflns_limit_h_max 29
_diffrn_reflns_limit_h_min -29
_diffrn_reflns_limit_k_max 16
_diffrn_reflns_limit_k_min -16
_diffrn_reflns_limit_l_max 17
_diffrn_reflns_limit_l_min -17
_diffrn_reflns_number 53825
_diffrn_reflns_point_group_measured_fraction_full 0.999
_diffrn_reflns_point_group_measured_fraction_max 0.994
_diffrn_reflns_theta_full 25.248
_diffrn_reflns_theta_max 27.973
_diffrn_reflns_theta_min 1.929
_diffrn_source 'Australian Synchrotron'
_diffrn_standards_number 0
_exptl_absorpt_coefficient_mu 0.713
_exptl_absorpt_correction_type multi-scan
_exptl_absorpt_process_details 'XScale within XDS'
_exptl_crystal_colour colourless
_exptl_crystal_density_diffrn 1.480
_exptl_crystal_density_method 'not measured'
_exptl_crystal_description block
_exptl_crystal_F_000 1512
_exptl_crystal_size_max 0.10
_exptl_crystal_size_mid 0.06
_exptl_crystal_size_min 0.05
_refine_diff_density_max 0.571
_refine_diff_density_min -0.989
_refine_diff_density_rms 0.086
_refine_ls_extinction_coef 0.0083(4)
_refine_ls_extinction_expression Fc^*^=kFc[1+0.001xFc^2^\l^3^/sin(2\q)]^-1/4^
_refine_ls_extinction_method SHELXL
_refine_ls_goodness_of_fit_ref 1.056
_refine_ls_hydrogen_treatment constr
_refine_ls_matrix_type full
_refine_ls_number_parameters 214
_refine_ls_number_reflns 3937
_refine_ls_number_restraints 0
_refine_ls_restrained_S_all 1.056
_refine_ls_R_factor_all 0.0407
_refine_ls_R_factor_gt 0.0362
_refine_ls_shift/su_max 0.001
_refine_ls_shift/su_mean 0.000
_refine_ls_structure_factor_coef Fsqd
_refine_ls_weighting_details 'w=1/[\s^2^(Fo^2^)+(0.0480P)^2^+5.5460P] where P=(Fo^2^+2Fc^2^)/3'
_refine_ls_weighting_scheme calc
_refine_ls_wR_factor_gt 0.0900
_refine_ls_wR_factor_ref 0.0929
_reflns_Friedel_coverage 0.000
_reflns_number_gt 3552
_reflns_number_total 3937
_reflns_threshold_expression 'I > 2\s(I)'
_cod_data_source_file ic6b00933_si_002.cif
_cod_data_source_block 1
_cod_depositor_comments
;
The following automatic conversions were performed:

data item '_exptl_absorpt_correction_type' value 'Multi-Scan' was
changed to 'multi-scan' in accordance with the
/home/saulius/struct/COD-crude-data/automatic-downloads/DataCite-retrospective/ACS/depositions/lib/dictionaries/cif_core.dic
dictionary named 'cif_core.dic' version 2.4.2 last updated on
2011-04-26.

Automatic conversion script
Id: cif_fix_values 6909 2019-04-08 15:41:33Z antanas 
;
_cod_database_code 4348065
_shelxl_version_number 2014/6
_shelx_space_group_comment
;
The symmetry employed for this shelxl refinement is uniquely defined
by the following loop, which should always be used as a source of
symmetry information in preference to the above space-group names.
They are only intended as comments.
;
_olex2_refinement_description
;
1. Fixed Uiso
 At 1.2 times of:
  All C(H) groups, All C(H,H) groups
2.a Secondary CH2 refined with riding coordinates:
 C8(H8A,H8B), C10(H10A,H10B), C11(H11A,H11B), C13(H13A,H13B), C14(H14A,H14B),
 C15(H15A,H15B)
2.b Aromatic/amide H refined with riding coordinates:
 C3(H3), C4(H4), C6(H6), C7(H7), C17(H17), C18(H18), C23(H23), C24(H24)
;
_olex2_submission_special_instructions 'No special instructions were received'

loop_
_space_group_symop_operation_xyz
'x, y, z'
'-x, y, -z+1/2'
'x+1/2, y+1/2, z'
'-x+1/2, y+1/2, -z+1/2'
'-x, -y, -z'
'x, -y, z-1/2'
'-x+1/2, -y+1/2, -z'
'x+1/2, -y+1/2, z-1/2'

loop_
_atom_site_label
_atom_site_type_symbol
_atom_site_fract_x
_atom_site_fract_y
_atom_site_fract_z
_atom_site_U_iso_or_equiv
_atom_site_adp_type
_atom_site_occupancy
_atom_site_site_symmetry_order
_atom_site_calc_flag
_atom_site_refinement_flags_posn
_atom_site_refinement_flags_adp
_atom_site_refinement_flags_occupancy
Cd1 Cd 0.5000 0.55390(2) 0.2500 0.03890(11) Uani 1 2 d S T P
N2 N 0.50717(10) 0.42320(17) 0.37469(18) 0.0410(5) Uani 1 1 d . . .
C3 C 0.55737(13) 0.4167(2) 0.4781(2) 0.0418(5) Uani 1 1 d . . .
H3 H 0.5892 0.4737 0.5053 0.050 Uiso 1 1 calc R . .
C4 C 0.56565(13) 0.3307(2) 0.5482(2) 0.0437(5) Uani 1 1 d . . .
H4 H 0.6025 0.3291 0.6217 0.052 Uiso 1 1 calc R . .
C5 C 0.51985(13) 0.2474(2) 0.5101(2) 0.0438(5) Uani 1 1 d . . .
C6 C 0.46673(14) 0.2544(2) 0.4028(2) 0.0504(6) Uani 1 1 d . . .
H6 H 0.4338 0.1990 0.3739 0.061 Uiso 1 1 calc R . .
C7 C 0.46226(14) 0.3429(2) 0.3384(2) 0.0512(6) Uani 1 1 d . . .
H7 H 0.4256 0.3471 0.2648 0.061 Uiso 1 1 calc R . .
C8 C 0.52262(14) 0.1552(2) 0.5847(3) 0.0509(6) Uani 1 1 d . . .
H8A H 0.4948 0.1734 0.6231 0.061 Uiso 1 1 calc R . .
H8B H 0.5018 0.0918 0.5370 0.061 Uiso 1 1 calc R . .
N9 N 0.59085(11) 0.12679(17) 0.66942(18) 0.0430(5) Uani 1 1 d . . .
C10 C 0.58486(14) 0.0501(2) 0.7473(3) 0.0468(6) Uani 1 1 d . . .
H10A H 0.5582 -0.0124 0.7046 0.056 Uiso 1 1 calc R . .
H10B H 0.5600 0.0839 0.7847 0.056 Uiso 1 1 calc R . .
C11 C 0.65313(13) 0.0131(2) 0.8348(2) 0.0414(5) Uani 1 1 d . . .
H11A H 0.6783 0.0745 0.8822 0.050 Uiso 1 1 calc R . .
H11B H 0.6469 -0.0405 0.8838 0.050 Uiso 1 1 calc R . .
N12 N 0.69271(10) -0.03403(15) 0.78298(17) 0.0363(4) Uani 1 1 d . . .
C13 C 0.70062(13) 0.04653(18) 0.7106(2) 0.0389(5) Uani 1 1 d . . .
H13A H 0.7285 0.0171 0.6763 0.047 Uiso 1 1 calc R . .
H13B H 0.7245 0.1097 0.7559 0.047 Uiso 1 1 calc R . .
C14 C 0.63171(13) 0.0798(2) 0.6190(2) 0.0416(5) Uani 1 1 d . . .
H14A H 0.6376 0.1327 0.5691 0.050 Uiso 1 1 calc R . .
H14B H 0.6079 0.0168 0.5733 0.050 Uiso 1 1 calc R . .
C15 C 0.75926(12) -0.06774(19) 0.8708(2) 0.0388(5) Uani 1 1 d . . .
H15A H 0.7810 -0.0070 0.9221 0.047 Uiso 1 1 calc R . .
H15B H 0.7887 -0.0878 0.8357 0.047 Uiso 1 1 calc R . .
C16 C 0.75401(11) -0.16134(18) 0.93785(19) 0.0354(4) Uani 1 1 d . . .
C17 C 0.78524(12) -0.15911(19) 1.05480(19) 0.0381(5) Uani 1 1 d . . .
H17 H 0.8095 -0.0972 1.0933 0.046 Uiso 1 1 calc R . .
C18 C 0.71867(12) -0.25372(19) 0.88444(19) 0.0384(5) Uani 1 1 d . . .
H18 H 0.6968 -0.2569 0.8048 0.046 Uiso 1 1 calc R . .
O19 O 0.38077(9) 0.57194(14) 0.20074(16) 0.0458(4) Uani 1 1 d . . .
C20 C 0.37785(12) 0.64334(18) 0.13293(19) 0.0390(5) Uani 1 1 d . . .
O21 O 0.42833(9) 0.67019(15) 0.11903(16) 0.0494(4) Uani 1 1 d . . .
C22 C 0.31141(12) 0.69853(17) 0.06403(19) 0.0368(5) Uani 1 1 d . . .
C23 C 0.25957(13) 0.69343(18) 0.09531(19) 0.0394(5) Uani 1 1 d . . .
H23 H 0.2662 0.6549 0.1608 0.047 Uiso 1 1 calc R . .
C24 C 0.30194(13) 0.75582(18) -0.0316(2) 0.0394(5) Uani 1 1 d . . .
H24 H 0.3375 0.7600 -0.0530 0.047 Uiso 1 1 calc R . .

loop_
_atom_site_aniso_label
_atom_site_aniso_U_11
_atom_site_aniso_U_22
_atom_site_aniso_U_33
_atom_site_aniso_U_23
_atom_site_aniso_U_13
_atom_site_aniso_U_12
Cd1 0.03297(14) 0.03128(14) 0.03612(15) 0.000 0.00139(10) 0.000
N2 0.0355(10) 0.0352(10) 0.0393(11) 0.0048(8) 0.0055(8) 0.0023(8)
C3 0.0364(11) 0.0377(12) 0.0412(13) 0.0008(10) 0.0088(10) 0.0017(9)
C4 0.0360(11) 0.0441(13) 0.0387(12) 0.0052(10) 0.0061(10) 0.0042(10)
C5 0.0371(12) 0.0377(12) 0.0502(14) 0.0046(10) 0.0141(11) 0.0057(9)
C6 0.0397(13) 0.0429(13) 0.0541(15) 0.0039(11) 0.0084(11) -0.0039(11)
C7 0.0404(13) 0.0481(14) 0.0474(14) 0.0060(12) 0.0043(11) -0.0030(11)
C8 0.0390(13) 0.0437(13) 0.0592(16) 0.0133(12) 0.0129(12) 0.0032(11)
N9 0.0381(10) 0.0397(10) 0.0455(11) 0.0085(9) 0.0141(9) 0.0052(8)
C10 0.0428(13) 0.0424(13) 0.0542(15) 0.0128(11) 0.0212(12) 0.0072(10)
C11 0.0454(13) 0.0372(12) 0.0416(12) 0.0058(10) 0.0199(11) 0.0058(10)
N12 0.0365(10) 0.0319(9) 0.0347(9) 0.0037(7) 0.0111(8) 0.0041(7)
C13 0.0416(12) 0.0335(11) 0.0390(12) 0.0044(9) 0.0161(10) 0.0048(9)
C14 0.0421(12) 0.0381(12) 0.0379(12) 0.0056(9) 0.0123(10) 0.0041(10)
C15 0.0379(11) 0.0337(11) 0.0370(12) 0.0024(9) 0.0103(10) 0.0028(9)
C16 0.0337(10) 0.0311(10) 0.0336(11) 0.0004(8) 0.0084(9) 0.0038(8)
C17 0.0395(11) 0.0308(10) 0.0353(11) -0.0036(9) 0.0094(9) -0.0005(9)
C18 0.0400(11) 0.0340(11) 0.0305(10) -0.0011(8) 0.0066(9) 0.0018(9)
O19 0.0408(9) 0.0348(9) 0.0423(9) 0.0083(7) 0.0017(7) 0.0027(7)
C20 0.0384(11) 0.0282(10) 0.0343(11) -0.0023(8) 0.0025(9) 0.0007(9)
O21 0.0389(9) 0.0433(10) 0.0542(11) 0.0102(8) 0.0108(8) 0.0051(8)
C22 0.0365(11) 0.0259(10) 0.0321(11) -0.0006(8) 0.0016(9) -0.0010(8)
C23 0.0444(12) 0.0293(10) 0.0320(11) 0.0034(8) 0.0064(9) -0.0005(9)
C24 0.0393(12) 0.0322(11) 0.0377(12) 0.0006(9) 0.0097(9) -0.0007(9)

loop_
_atom_type_symbol
_atom_type_description
_atom_type_scat_dispersion_real
_atom_type_scat_dispersion_imag
_atom_type_scat_source
C C 0.0033 0.0016 'International Tables Vol C Tables 4.2.6.8 and 6.1.1.4'
H H 0.0000 0.0000 'International Tables Vol C Tables 4.2.6.8 and 6.1.1.4'
Cd Cd -0.7830 1.1970 'International Tables Vol C Tables 4.2.6.8 and 6.1.1.4'
N N 0.0061 0.0033 'International Tables Vol C Tables 4.2.6.8 and 6.1.1.4'
O O 0.0106 0.0060 'International Tables Vol C Tables 4.2.6.8 and 6.1.1.4'

loop_
_geom_angle_atom_site_label_1
_geom_angle_atom_site_label_2
_geom_angle_atom_site_label_3
_geom_angle
_geom_angle_site_symmetry_1
_geom_angle_site_symmetry_3
N2 Cd1 N2 88.78(11) . 2_655
N2 Cd1 O19 88.40(7) 2_655 2_655
N2 Cd1 O19 99.29(7) . 2_655
N2 Cd1 O19 99.29(7) 2_655 .
N2 Cd1 O19 88.40(7) . .
N2 Cd1 C20 116.34(8) 2_655 2_655
N2 Cd1 C20 98.91(8) . 2_655
N2 Cd1 C20 116.34(8) . .
N2 Cd1 C20 98.91(8) 2_655 .
O19 Cd1 O19 169.28(8) . 2_655
O19 Cd1 C20 27.94(7) . .
O19 Cd1 C20 27.94(7) 2_655 2_655
O19 Cd1 C20 143.63(7) 2_655 .
O19 Cd1 C20 143.63(7) . 2_655
C20 Cd1 C20 130.48(10) 2_655 .
O21 Cd1 N2 144.28(7) 2_655 2_655
O21 Cd1 N2 144.28(7) . .
O21 Cd1 N2 95.89(8) 2_655 .
O21 Cd1 N2 95.89(8) . 2_655
O21 Cd1 O19 55.89(7) 2_655 2_655
O21 Cd1 O19 116.18(7) . 2_655
O21 Cd1 O19 116.18(7) 2_655 .
O21 Cd1 O19 55.89(7) . .
O21 Cd1 C20 27.95(7) 2_655 2_655
O21 Cd1 C20 110.33(7) . 2_655
O21 Cd1 C20 110.33(7) 2_655 .
O21 Cd1 C20 27.95(7) . .
O21 Cd1 O21 100.43(10) 2_655 .
C3 N2 Cd1 123.51(17) . .
C3 N2 C7 117.6(2) . .
C7 N2 Cd1 118.51(17) . .
N2 C3 H3 118.5 . .
N2 C3 C4 123.0(2) . .
C4 C3 H3 118.5 . .
C3 C4 H4 120.4 . .
C5 C4 C3 119.2(2) . .
C5 C4 H4 120.4 . .
C4 C5 C6 118.0(2) . .
C4 C5 C8 122.1(2) . .
C6 C5 C8 119.7(2) . .
C5 C6 H6 120.5 . .
C7 C6 C5 119.0(3) . .
C7 C6 H6 120.5 . .
N2 C7 C6 123.1(2) . .
N2 C7 H7 118.5 . .
C6 C7 H7 118.5 . .
C5 C8 H8A 108.6 . .
C5 C8 H8B 108.6 . .
H8A C8 H8B 107.6 . .
N9 C8 C5 114.7(2) . .
N9 C8 H8A 108.6 . .
N9 C8 H8B 108.6 . .
C8 N9 C10 108.5(2) . .
C8 N9 C14 111.9(2) . .
C10 N9 C14 109.6(2) . .
N9 C10 H10A 109.2 . .
N9 C10 H10B 109.2 . .
N9 C10 C11 111.9(2) . .
H10A C10 H10B 107.9 . .
C11 C10 H10A 109.2 . .
C11 C10 H10B 109.2 . .
C10 C11 H11A 109.4 . .
C10 C11 H11B 109.4 . .
H11A C11 H11B 108.0 . .
N12 C11 C10 111.1(2) . .
N12 C11 H11A 109.4 . .
N12 C11 H11B 109.4 . .
C11 N12 C15 109.48(19) . .
C13 N12 C11 108.17(18) . .
C13 N12 C15 110.57(19) . .
N12 C13 H13A 109.6 . .
N12 C13 H13B 109.6 . .
N12 C13 C14 110.3(2) . .
H13A C13 H13B 108.1 . .
C14 C13 H13A 109.6 . .
C14 C13 H13B 109.6 . .
N9 C14 C13 109.8(2) . .
N9 C14 H14A 109.7 . .
N9 C14 H14B 109.7 . .
C13 C14 H14A 109.7 . .
C13 C14 H14B 109.7 . .
H14A C14 H14B 108.2 . .
N12 C15 H15A 109.1 . .
N12 C15 H15B 109.1 . .
N12 C15 C16 112.3(2) . .
H15A C15 H15B 107.9 . .
C16 C15 H15A 109.1 . .
C16 C15 H15B 109.1 . .
C17 C16 C15 121.2(2) . .
C17 C16 C18 117.9(2) . .
C18 C16 C15 120.9(2) . .
C16 C17 H17 119.6 . .
C18 C17 C16 120.7(2) 7_647 .
C18 C17 H17 119.6 7_647 .
C16 C18 H18 119.3 . .
C17 C18 C16 121.4(2) 7_647 .
C17 C18 H18 119.3 7_647 .
C20 O19 Cd1 87.47(16) . .
O19 C20 Cd1 64.59(13) . .
O19 C20 O21 122.7(2) . .
O19 C20 C22 119.2(2) . .
O21 C20 Cd1 58.09(12) . .
O21 C20 C22 118.2(2) . .
C22 C20 Cd1 176.24(18) . .
C20 O21 Cd1 93.95(14) . .
C23 C22 C20 120.3(2) . .
C23 C22 C24 119.9(2) . .
C24 C22 C20 119.8(2) . .
C22 C23 H23 119.8 . .
C22 C23 C24 120.4(2) . 7_565
C24 C23 H23 119.8 7_565 .
C22 C24 H24 120.2 . .
C23 C24 C22 119.7(2) 7_565 .
C23 C24 H24 120.2 7_565 .

loop_
_geom_bond_atom_site_label_1
_geom_bond_atom_site_label_2
_geom_bond_distance
_geom_bond_site_symmetry_2
Cd1 N2 2.289(2) .
Cd1 N2 2.289(2) 2_655
Cd1 O19 2.416(2) 2_655
Cd1 O19 2.416(2) .
Cd1 C20 2.673(2) .
Cd1 C20 2.673(2) 2_655
Cd1 O21 2.2743(19) .
Cd1 O21 2.2743(19) 2_655
N2 C3 1.325(3) .
N2 C7 1.338(3) .
C3 H3 0.9500 .
C3 C4 1.384(4) .
C4 H4 0.9500 .
C4 C5 1.379(4) .
C5 C6 1.383(4) .
C5 C8 1.509(4) .
C6 H6 0.9500 .
C6 C7 1.379(4) .
C7 H7 0.9500 .
C8 H8A 0.9900 .
C8 H8B 0.9900 .
C8 N9 1.459(3) .
N9 C10 1.466(3) .
N9 C14 1.471(3) .
C10 H10A 0.9900 .
C10 H10B 0.9900 .
C10 C11 1.501(4) .
C11 H11A 0.9900 .
C11 H11B 0.9900 .
C11 N12 1.464(3) .
N12 C13 1.462(3) .
N12 C15 1.466(3) .
C13 H13A 0.9900 .
C13 H13B 0.9900 .
C13 C14 1.515(3) .
C14 H14A 0.9900 .
C14 H14B 0.9900 .
C15 H15A 0.9900 .
C15 H15B 0.9900 .
C15 C16 1.511(3) .
C16 C17 1.394(3) .
C16 C18 1.396(3) .
C17 H17 0.9500 .
C17 C18 1.386(3) 7_647
C18 C17 1.386(3) 7_647
C18 H18 0.9500 .
O19 C20 1.253(3) .
C20 O21 1.256(3) .
C20 C22 1.500(3) .
C22 C23 1.386(4) .
C22 C24 1.397(3) .
C23 H23 0.9500 .
C23 C24 1.387(3) 7_565
C24 C23 1.387(3) 7_565
C24 H24 0.9500 .

loop_
_geom_torsion_atom_site_label_1
_geom_torsion_atom_site_label_2
_geom_torsion_atom_site_label_3
_geom_torsion_atom_site_label_4
_geom_torsion
_geom_torsion_site_symmetry_4
Cd1 N2 C3 C4 -172.1(2) .
Cd1 N2 C7 C6 172.5(2) .
Cd1 O19 C20 O21 1.2(2) .
Cd1 O19 C20 C22 -179.63(19) .
N2 C3 C4 C5 -0.2(4) .
C3 N2 C7 C6 -1.0(4) .
C3 C4 C5 C6 -0.8(4) .
C3 C4 C5 C8 -175.3(3) .
C4 C5 C6 C7 0.8(4) .
C4 C5 C8 N9 -32.4(4) .
C5 C6 C7 N2 0.1(5) .
C5 C8 N9 C10 170.1(2) .
C5 C8 N9 C14 -68.9(3) .
C6 C5 C8 N9 153.1(3) .
C7 N2 C3 C4 1.0(4) .
C8 C5 C6 C7 175.5(3) .
C8 N9 C10 C11 177.7(2) .
C8 N9 C14 C13 -177.1(2) .
N9 C10 C11 N12 -56.9(3) .
C10 N9 C14 C13 -56.7(3) .
C10 C11 N12 C13 58.6(3) .
C10 C11 N12 C15 179.2(2) .
C11 N12 C13 C14 -61.0(3) .
C11 N12 C15 C16 68.6(2) .
N12 C13 C14 N9 61.1(3) .
N12 C15 C16 C17 -129.3(2) .
N12 C15 C16 C18 51.8(3) .
C13 N12 C15 C16 -172.30(19) .
C14 N9 C10 C11 55.2(3) .
C15 N12 C13 C14 179.2(2) .
C15 C16 C17 C18 -178.6(2) 7_647
C15 C16 C18 C17 178.6(2) 7_647
C17 C16 C18 C17 -0.2(4) 7_647
C18 C16 C17 C18 0.2(4) 7_647
O19 C20 O21 Cd1 -1.3(3) .
O19 C20 C22 C23 17.8(3) .
O19 C20 C22 C24 -162.6(2) .
C20 C22 C23 C24 -179.9(2) 7_565
C20 C22 C24 C23 179.9(2) 7_565
O21 C20 C22 C23 -163.0(2) .
O21 C20 C22 C24 16.6(3) .
C22 C20 O21 Cd1 179.55(18) .
C23 C22 C24 C23 -0.5(4) 7_565
C24 C22 C23 C24 0.5(4) 7_565
